data_2011166
loop_
_publ_author_name
'Luan, Guo-You'
'Wang, En-Bo'
'You, Wan-Sheng'
'Xu, Lin'
'He, Qin-Lin'

_publ_section_title
;
 A hydrated ethylenediammonium salt of a new polymeric polyoxoanion:
 (H~2~en)~4~[Co(H~2~O)~2~(OH)~2~(VO)~6~(HPO~4~)~4~(PO~4~)~4~]&#x00B7;3H~2~O
;
_journal_issue 7
_journal_name_full 'Acta Crystallographica Section C'
_journal_page_first e284
_journal_page_last e285
_journal_paper_doi 10.1107/S0108270100007769
_journal_volume 56
_journal_year 2000
_chemical_formula_iupac '(C2 H10 N2)4 [Co (H2 O)2 (O H)2 (V O)6 (H P O4)4 (P O4)4], 3H2 O'
_chemical_formula_moiety '4C2 H10 N2 1+, H10 Co O42 P8 V6, 3H2 O1'
_chemical_formula_sum 'C8 H56 Co N8 O45 P8 V6'
_chemical_formula_weight 1596.94
_chemical_name_systematic
;
tetrakis(ethylenediammonium) tetra-\m-hydrogenphosphato-di-\m-hydroxo-
tetra-\m-phosphato-bis(aquacobalt)hexakis(oxovanadium) trihydrate
;
_space_group_IT_number 15
_symmetry_cell_setting monoclinic
_symmetry_space_group_name_Hall '-C 2yc'
_symmetry_space_group_name_H-M 'C 1 2/c 1'
_audit_creation_method SHELXL
_cell_angle_alpha 90.00
_cell_angle_beta 101.04(3)
_cell_angle_gamma 90.00
_cell_formula_units_Z 4
_cell_length_a 20.709(4)
_cell_length_b 9.968(2)
_cell_length_c 23.660(5)
_cell_measurement_reflns_used 25
_cell_measurement_temperature 293(2)
_cell_measurement_theta_max 10.92
_cell_measurement_theta_min 5.02
_cell_volume 4793.7(17)
_computing_cell_refinement XSCANS
_computing_data_collection 'XSCANS (Siemens, 1994)'
_computing_data_reduction 'SHELXTL (Siemens, 1995)'
_computing_publication_material SHELXTL
_computing_structure_refinement 'SHELXL93 (Sheldrick, 1993)'
_computing_structure_solution 'SHELXS86 (Sheldrick, 1990)'
_diffrn_ambient_temperature 293(2)
_diffrn_measurement_device 'Siemens P4'
_diffrn_measurement_method 2\q/\w
_diffrn_radiation_monochromator graphite
_diffrn_radiation_source 'fine-focus sealed tube'
_diffrn_radiation_type MoK\a
_diffrn_radiation_wavelength .71073
_diffrn_reflns_av_R_equivalents .024
_diffrn_reflns_av_sigmaI/netI .0343
_diffrn_reflns_limit_h_max 24
_diffrn_reflns_limit_h_min -1
_diffrn_reflns_limit_k_max 11
_diffrn_reflns_limit_k_min -1
_diffrn_reflns_limit_l_max 27
_diffrn_reflns_limit_l_min -28
_diffrn_reflns_number 5341
_diffrn_reflns_theta_max 25.00
_diffrn_reflns_theta_min 1.75
_diffrn_standards_decay_% 0
_diffrn_standards_interval_count 97
_diffrn_standards_number 3
_exptl_absorpt_coefficient_mu 1.855
_exptl_absorpt_correction_T_max .494
_exptl_absorpt_correction_T_min .359
_exptl_absorpt_correction_type empirical
_exptl_absorpt_process_details '(North et al., 1968)'
_exptl_crystal_colour blue
_exptl_crystal_density_diffrn 2.213
_exptl_crystal_density_meas ?
_exptl_crystal_description block
_exptl_crystal_F_000 3220
_exptl_crystal_size_max .50
_exptl_crystal_size_mid .40
_exptl_crystal_size_min .38
_refine_diff_density_max 1.803
_refine_diff_density_min -1.690
_refine_ls_extinction_method none
_refine_ls_goodness_of_fit_all 1.123
_refine_ls_goodness_of_fit_obs 1.211
_refine_ls_hydrogen_treatment constr
_refine_ls_matrix_type full
_refine_ls_number_parameters 336
_refine_ls_number_reflns 4207
_refine_ls_number_restraints 0
_refine_ls_restrained_S_all 1.123
_refine_ls_restrained_S_obs 1.211
_refine_ls_R_factor_all .054
_refine_ls_R_factor_obs .046
_refine_ls_shift/esd_max .001
_refine_ls_shift/esd_mean .000
_refine_ls_structure_factor_coef Fsqd
_refine_ls_weighting_details 'w = 1/[\s^2^(Fo^2^)+(0.0913P)^2^] where P = (Fo^2^+2Fc^2^)/3'
_refine_ls_weighting_scheme calc
_refine_ls_wR_factor_all .137
_refine_ls_wR_factor_obs .134
_reflns_number_observed 3501
_reflns_number_total 4207
_reflns_observed_criterion I>2\s(I)
_cod_data_source_file qa0314.cif
_cod_data_source_block I
_cod_depositor_comments
;
The following automatic conversions were performed:
'_symmetry_cell_setting' value 'Monoclinic' changed to 'monoclinic'
according to '/home/saulius/struct/CIF-dictionaries/cif_core.dic'
dictionary named 'cif_core.dic' version 2.4.1 from 2010-06-29.

Automatic conversion script
Id: cif_fix_enum 1527 2010-12-29 10:47:43Z saulius 

The following automatic conversions were performed:

'_symmetry_cell_setting' value 'Monoclinic' changed to 'monoclinic'
according to /home/saulius/struct/CIF-dictionaries/cif_core.dic
dictionary named 'cif_core.dic' version 2.4.1 from 2010-06-29.

Automatic conversion script
Id: cif_fix_values 1715 2011-07-08 13:25:40Z adriana 

The following automatic conversions were performed:

'_exptl_crystal_density_meas' value 'not measured' was changed to '?'
- the value is perceived as not measured.

Automatic conversion script
Id: cif_fix_values 3008 2015-01-20 13:52:24Z robertas 

The following automatic conversions were performed:

'_refine_ls_weighting_scheme' value 'calc w =
1/[\s^2^(Fo^2^)+(0.0913P)^2^] where P = (Fo^2^+2Fc^2^)/3' was changed
to 'calc'. New tag '_refine_ls_weighting_details' was created. The
value of the new tag was set to 'w = 1/[\s^2^(Fo^2^)+(0.0913P)^2^]
where P = (Fo^2^+2Fc^2^)/3'.

Automatic conversion script
Id: cif_fix_values 3143 2015-03-26 13:38:13Z robertas 
;
_cod_original_sg_symbol_H-M 'C 2/c'
_cod_database_code 2011166

loop_
_symmetry_equiv_pos_as_xyz
'x, y, z'
'-x, y, -z+1/2'
'x+1/2, y+1/2, z'
'-x+1/2, y+1/2, -z+1/2'
'-x, -y, -z'
'x, -y, z-1/2'
'-x+1/2, -y+1/2, -z'
'x+1/2, -y+1/2, z-1/2'

loop_
_atom_site_aniso_label
_atom_site_aniso_U_11
_atom_site_aniso_U_22
_atom_site_aniso_U_33
_atom_site_aniso_U_12
_atom_site_aniso_U_13
_atom_site_aniso_U_23
Co .0348(6) .0514(7) .0285(5) -.0088(5) .0050(4) .0071(5)
V1 .0164(4) .0159(4) .0163(4) -.0008(3) .0045(3) .0004(3)
V2 .0192(4) .0165(4) .0210(4) .0008(3) .0051(3) -.0005(3)
V3 .0172(4) .0189(4) .0190(4) .0007(3) .0044(3) -.0026(3)
P1 .0182(6) .0150(5) .0174(5) .0004(4) .0045(4) .0005(4)
P2 .0184(5) .0165(5) .0179(5) -.0006(4) .0055(4) .0020(4)
P3 .0197(6) .0165(5) .0214(6) -.0023(4) .0062(4) -.0020(4)
P4 .0209(6) .0175(5) .0227(6) -.0005(4) .0094(5) .0015(4)
O1 .0195(15) .0183(15) .024(2) -.0005(12) .0069(12) -.0016(12)
O2 .023(2) .024(2) .0193(15) -.0068(13) .0033(12) .0022(13)
O3 .020(2) .024(2) .024(2) -.0012(13) .0069(13) -.0018(13)
O4 .029(2) .0169(15) .021(2) -.0035(13) .0034(13) .0007(12)
O5 .027(2) .026(2) .024(2) .0089(14) .0112(13) .0048(13)
O6 .022(2) .024(2) .026(2) -.0048(13) .0044(13) -.0011(13)
O7 .029(2) .021(2) .023(2) -.0038(14) .0118(13) -.0005(13)
O8 .020(2) .0197(15) .029(2) -.0034(13) .0081(13) -.0050(13)
O9 .033(2) .0173(15) .034(2) .0047(14) .0183(15) .0022(13)
O10 .039(2) .024(2) .029(2) -.005(2) .013(2) .0022(14)
O11 .023(2) .038(2) .034(2) .0046(15) .0079(14) .005(2)
O12 .031(2) .0171(15) .0184(15) -.0027(13) .0061(13) -.0009(12)
O13 .027(2) .062(2) .026(2) -.009(2) .0077(15) .001(2)
O14 .028(2) .042(2) .020(2) .010(2) .0076(14) .0162(14)
O15 .021(2) .0217(15) .027(2) -.0010(13) .0061(13) -.0067(13)
O16 .035(2) .027(2) .041(2) -.003(2) -.006(2) -.004(2)
O17 .049(2) .023(2) .056(2) -.006(2) .038(2) .000(2)
O18 .026(2) .0187(15) .026(2) -.0026(13) .0021(13) -.0062(13)
O19 .029(2) .027(2) .029(2) .0049(14) .0023(14) -.0001(14)
O20 .029(2) .020(2) .022(2) .0047(13) .0062(13) -.0019(13)
N1 .031(2) .026(2) .030(2) -.002(2) -.001(2) -.001(2)
N2 .036(2) .032(2) .035(2) -.001(2) .008(2) -.008(2)
N3 .022(2) .043(2) .025(2) .004(2) .008(2) .002(2)
N4 .035(2) .041(2) .032(2) -.003(2) .009(2) -.001(2)
C1 .035(3) .035(3) .051(3) -.006(2) .014(3) -.006(2)
C2 .039(3) .037(3) .032(3) -.001(2) .011(2) -.005(2)
C3 .029(3) .034(3) .026(2) .005(2) .001(2) -.001(2)
C4 .040(3) .059(4) .031(3) .010(3) .006(2) -.004(3)
OW1 .098(4) .085(4) .066(3) -.035(3) .032(3) -.021(3)
OW2 .029(3) .039(3) .058(4) .000 .008(3) .000
OW3 .033(2) .068(3) .045(2) .008(2) -.001(2) .022(2)

loop_
_atom_site_label
_atom_site_fract_x
_atom_site_fract_y
_atom_site_fract_z
_atom_site_U_iso_or_equiv
_atom_site_thermal_displace_type
_atom_site_calc_flag
_atom_site_refinement_flags
_atom_site_occupancy
_atom_site_disorder_group
_atom_site_type_symbol
Co .2500 -.2500 .5000 .0384(3) Uani d S 1 . Co
V1 .22125(3) .09168(7) .27765(3) .0160(2) Uani d . 1 . V
V2 .17376(4) -.40369(7) .32715(3) .0187(2) Uani d . 1 . V
V3 .06009(4) -.07764(7) .43582(3) .0182(2) Uani d . 1 . V
P1 .28549(5) .37706(10) .32515(4) .0167(3) Uani d . 1 . P
P2 .18977(5) -.11582(11) .37636(5) .0173(3) Uani d . 1 . P
P3 -.05823(5) -.18513(11) .49544(5) .0189(3) Uani d . 1 . P
P4 .10602(6) -.37116(11) .43938(5) .0197(3) Uani d . 1 . P
O1 .15114(15) -.2081(3) .32945(13) .0204(6) Uani d . 1 . O
O2 .2313(2) -.0123(3) .35033(12) .0225(7) Uani d . 1 . O
O3 .01460(15) -.1583(3) .49552(13) .0223(7) Uani d . 1 . O
O4 .2742(2) .2248(3) .32873(13) .0224(7) Uani d . 1 . O
O5 .2353(2) -.5501(3) .35506(13) .0249(7) Uani d . 1 . O
O6 .3551(2) .4121(3) .35639(13) .0242(7) Uani d . 1 . O
O7 .2579(2) .1666(3) .21342(13) .0238(7) Uani d . 1 . O
O8 .14280(15) -.0382(3) .40686(13) .0224(7) Uani d . 1 . O
O9 .1405(2) -.4499(3) .39867(14) .0265(7) Uani d . 1 . O
O10 -.0673(2) -.2855(3) .54122(14) .0297(8) Uani d . 1 . O
O11 .1469(2) .1401(4) .26592(15) .0313(8) Uani d . 1 . O
O12 .2244(2) -.0819(3) .23882(13) .0219(7) Uani d . 1 . O
O13 .1549(2) -.3132(4) .49062(15) .0381(9) Uani d . 1 . O
O14 .2390(2) -.2028(4) .41724(13) .0298(8) Uani d . 1 . O
O15 .09492(15) .0546(3) .49691(13) .0229(7) Uani d . 1 . O
O16 .1187(2) -.4633(3) .2776(2) .0358(8) Uani d . 1 . O
O17 .0604(2) -.4661(3) .4658(2) .0389(9) Uani d . 1 . O
O18 -.0925(2) -.2473(3) .43606(13) .0240(7) Uani d . 1 . O
O19 .0037(2) -.0049(3) .39172(14) .0292(7) Uani d . 1 . O
O20 .0640(2) -.2602(3) .40825(13) .0236(7) Uani d . 1 . O
N1 .36370(10) -.0199(2) .41107(8) .0300(9) Uani d . 1 . N
H1A .37983(10) .0588(2) .42487(8) .045 Uiso calc R 1 . H
H1B .35447(10) -.0698(2) .43971(8) .045 Uiso calc R 1 . H
H1C .32718(10) -.0067(2) .38496(8) .045 Uiso calc R 1 . H
N2 .38178(10) -.3256(2) .40340(8) .0342(10) Uani d R 1 . N
H2A .36805(10) -.4030(2) .38644(8) .051 Uiso calc R 1 . H
H2B .35231(10) -.2961(2) .42334(8) .051 Uiso calc R 1 . H
H2C .42020(10) -.3381(2) .42711(8) .051 Uiso calc R 1 . H
N3 .06603(10) -.1107(2) .22898(8) .0295(9) Uani d R 1 . N
H3A .08493(10) -.1114(2) .19822(8) .044 Uiso calc R 1 . H
H3B .09652(10) -.1230(2) .26058(8) .044 Uiso calc R 1 . H
H3C .04629(10) -.0320(2) .23115(8) .044 Uiso calc R 1 . H
N4 .19249(10) .2383(2) .42662(8) .0356(10) Uani d R 1 . N
H4A .19799(10) .2025(2) .39342(8) .053 Uiso calc R 1 . H
H4B .18399(10) .3255(2) .42174(8) .053 Uiso calc R 1 . H
H4C .15899(10) .1981(2) .43834(8) .053 Uiso calc R 1 . H
C1 .4131(3) -.0901(5) .3839(3) .0400(13) Uani d . 1 . C
H1D .4531(3) -.1022(5) .4124(3) .060 Uiso calc R 1 . H
H1E .4236(3) -.0342(5) .3533(3) .060 Uiso calc R 1 . H
C2 .3897(3) -.2256(5) .3591(2) .0357(12) Uani d . 1 . C
H2D .3479(3) -.2144(5) .3329(2) .054 Uiso calc R 1 . H
H2E .4211(3) -.2597(5) .3370(2) .054 Uiso calc R 1 . H
C3 .0163(2) -.2205(5) .2240(2) .0304(11) Uani d . 1 . C
H3D .0376(2) -.3062(5) .2211(2) .046 Uiso calc R 1 . H
H3E -.0167(2) -.2079(5) .1893(2) .046 Uiso calc R 1 . H
C4 .2541(3) .2195(7) .4711(2) .0433(14) Uani d . 1 . C
H4D .2907(3) .2622(7) .4581(2) .065 Uiso calc R 1 . H
H4E .2637(3) .1245(7) .4761(2) .065 Uiso calc R 1 . H
OW1 .0471(3) .3095(6) .3347(2) .081(2) Uani d . 1 . O
OW2 .0000 .1262(5) .2500 .0420(13) Uani d S 1 . O
OW3 .2777(2) -.4354(5) .4750(2) .0500(11) Uani d . 1 . O

loop_
_atom_type_symbol
_atom_type_description
_atom_type_scat_dispersion_real
_atom_type_scat_dispersion_imag
_atom_type_scat_source
C C .0033 .0016 'International Tables Vol C Tables 4.2.6.8 and 6.1.1.4'
H H .0000 .0000 'International Tables Vol C Tables 4.2.6.8 and 6.1.1.4'
N N .0061 .0033 'International Tables Vol C Tables 4.2.6.8 and 6.1.1.4'
O O .0106 .0060 'International Tables Vol C Tables 4.2.6.8 and 6.1.1.4'
P P .1023 .0942 'International Tables Vol C Tables 4.2.6.8 and 6.1.1.4'
V V .3005 .5294 'International Tables Vol C Tables 4.2.6.8 and 6.1.1.4'
Co Co .3494 .9721 'International Tables Vol C Tables 4.2.6.8 and 6.1.1.4'

loop_
_geom_angle_atom_site_label_1
_geom_angle_atom_site_label_2
_geom_angle_atom_site_label_3
_geom_angle_site_symmetry_1
_geom_angle_site_symmetry_3
_geom_angle
_geom_angle_publ_flag
O14 Co O14 7_546 . 180.0 ?
O14 Co O13 7_546 . 87.73(14) ?
O14 Co O13 . . 92.27(14) yes
O14 Co O13 7_546 7_546 92.27(14) ?
O14 Co O13 . 7_546 87.73(14) ?
O13 Co O13 . 7_546 180.0 ?
O14 Co OW3 7_546 7_546 85.14(15) ?
O14 Co OW3 . 7_546 94.86(15) ?
O13 Co OW3 . 7_546 89.5(2) ?
O13 Co OW3 7_546 7_546 90.5(2) ?
O14 Co OW3 7_546 . 94.86(15) ?
O14 Co OW3 . . 85.14(15) yes
O13 Co OW3 . . 90.5(2) yes
O13 Co OW3 7_546 . 89.5(2) ?
OW3 Co OW3 7_546 . 180.0 ?
O11 V1 O12 . . 107.7(2) yes
O11 V1 O7 . . 104.7(2) yes
O12 V1 O7 . . 85.49(13) yes
O11 V1 O4 . . 108.0(2) yes
O12 V1 O4 . . 144.23(14) yes
O7 V1 O4 . . 88.07(13) yes
O11 V1 O2 . . 104.3(2) yes
O12 V1 O2 . . 86.42(12) yes
O7 V1 O2 . . 150.92(14) yes
O4 V1 O2 . . 82.37(12) yes
O16 V2 O5 . . 107.3(2) yes
O16 V2 O7 . 4_545 104.7(2) ?
O5 V2 O7 . 4_545 87.05(13) ?
O16 V2 O9 . . 102.9(2) yes
O5 V2 O9 . . 81.41(13) yes
O7 V2 O9 4_545 . 152.16(14) ?
O16 V2 O1 . . 104.2(2) yes
O5 V2 O1 . . 148.31(14) yes
O7 V2 O1 4_545 . 82.06(12) ?
O9 V2 O1 . . 94.64(12) yes
O19 V3 O20 . . 106.3(2) yes
O19 V3 O15 . . 107.1(2) yes
O20 V3 O15 . . 146.51(13) yes
O19 V3 O8 . . 104.8(2) yes
O20 V3 O8 . . 88.57(13) yes
O15 V3 O8 . . 84.47(13) yes
O19 V3 O3 . . 105.1(2) yes
O20 V3 O3 . . 85.20(13) yes
O15 V3 O3 . . 84.72(13) yes
O8 V3 O3 . . 150.00(13) yes
O6 P1 O4 . . 109.7(2) yes
O6 P1 O12 . 4 110.4(2) ?
O4 P1 O12 . 4 108.8(2) ?
O6 P1 O5 . 1_565 109.0(2) ?
O4 P1 O5 . 1_565 108.4(2) ?
O12 P1 O5 4 1_565 110.5(2) ?
O8 P2 O14 . . 113.3(2) yes
O8 P2 O1 . . 110.6(2) yes
O14 P2 O1 . . 107.9(2) yes
O8 P2 O2 . . 107.7(2) yes
O14 P2 O2 . . 106.0(2) yes
O1 P2 O2 . . 111.3(2) yes
O10 P3 O3 . . 111.9(2) yes
O10 P3 O15 . 5_556 110.1(2) ?
O3 P3 O15 . 5_556 111.2(2) ?
O10 P3 O18 . . 106.4(2) yes
O3 P3 O18 . . 110.2(2) yes
O15 P3 O18 5_556 . 106.8(2) ?
O20 P4 O9 . . 111.4(2) yes
O20 P4 O13 . . 109.9(2) yes
O9 P4 O13 . . 112.0(2) yes
O20 P4 O17 . . 107.8(2) yes
O9 P4 O17 . . 109.7(2) yes
O13 P4 O17 . . 105.7(2) yes
P2 O1 V2 . . 120.5(2) yes
P2 O2 V1 . . 136.1(2) yes
P3 O3 V3 . . 131.5(2) yes
P1 O4 V1 . . 134.3(2) yes
P1 O5 V2 1_545 . 130.1(2) ?
V1 O7 V2 . 4 130.9(2) ?
P2 O8 V3 . . 136.6(2) yes
P4 O9 V2 . . 134.1(2) yes
P1 O12 V1 4_545 . 133.0(2) ?
P4 O13 Co . . 132.8(2) yes
P2 O14 Co . . 134.0(2) yes
P3 O15 V3 5_556 . 122.0(2) ?
P4 O20 V3 . . 125.5(2) yes
N1 C1 C2 . . 113.2(4) ?
N2 C2 C1 . . 113.4(4) ?
N3 C3 C3 . 2 110.1(3) ?
N4 C4 C4 . 7_556 110.6(6) ?

loop_
_geom_bond_atom_site_label_1
_geom_bond_atom_site_label_2
_geom_bond_site_symmetry_2
_geom_bond_distance
_geom_bond_publ_flag
Co O14 7_546 1.984(3) ?
Co O14 . 1.984(3) yes
Co O13 . 2.038(4) yes
Co O13 7_546 2.038(4) ?
Co OW3 7_546 2.056(5) ?
Co OW3 . 2.056(5) yes
V1 O11 . 1.586(3) yes
V1 O12 . 1.966(3) yes
V1 O7 . 1.971(3) yes
V1 O4 . 1.979(3) yes
V1 O2 . 1.985(3) yes
V2 O16 . 1.586(3) yes
V2 O5 . 1.966(3) yes
V2 O7 4_545 1.983(3) ?
V2 O9 . 1.999(3) yes
V2 O1 . 2.009(3) yes
V3 O19 . 1.585(3) yes
V3 O20 . 1.940(3) yes
V3 O15 . 1.987(3) yes
V3 O8 . 2.002(3) yes
V3 O3 . 2.010(3) yes
P1 O6 . 1.529(3) yes
P1 O4 . 1.541(3) yes
P1 O12 4 1.543(3) ?
P1 O5 1_565 1.546(3) ?
P2 O8 . 1.528(3) yes
P2 O14 . 1.532(3) yes
P2 O1 . 1.542(3) yes
P2 O2 . 1.544(3) yes
P3 O10 . 1.513(3) yes
P3 O3 . 1.531(3) yes
P3 O15 5_556 1.535(3) ?
P3 O18 . 1.575(3) yes
P4 O20 . 1.508(3) yes
P4 O9 . 1.522(3) yes
P4 O13 . 1.536(4) yes
P4 O17 . 1.551(3) yes
O5 P1 1_545 1.546(3) ?
O7 V2 4 1.983(3) ?
O12 P1 4_545 1.543(3) ?
O15 P3 5_556 1.535(3) ?
N1 C1 . 1.483(6) ?
N2 C2 . 1.479(6) ?
N3 C3 . 1.492(5) ?
N4 C4 . 1.501(6) ?
C1 C2 . 1.515(7) ?
C3 C3 2 1.515(9) ?
C4 C4 7_556 1.535(10) ?
